data_7157975
loop_
_publ_author_name
'Qiu, Shaotong'
'Cao, Tongxiang'
'Zhu, Shifa'

_publ_section_title
;
 Catalyst-free synthesis of isoxazolidine from nitrosoarene and haloalkyne
 via a 1,2-halo-migration/[3 + 2] cycloaddition cascade.
;
_journal_issue 14
_journal_name_full 'Organic &amp; biomolecular chemistry'
_journal_page_first 3139
_journal_page_last 3143
_journal_paper_doi 10.1039/d1ob00421b
_journal_volume 19
_journal_year 2021
_chemical_formula_moiety 'C19 H15 I N2 O3'
_chemical_formula_sum 'C19 H15 I N2 O3'
_chemical_formula_weight 446.23
_space_group_crystal_system orthorhombic
_space_group_IT_number 29
_space_group_name_Hall 'P 2c -2ac'
_space_group_name_H-M_alt 'P c a 21'
_atom_sites_solution_hydrogens geom
_atom_sites_solution_primary dual
_audit_creation_date 2019-05-03
_audit_creation_method
;
Olex2 1.2
(compiled 2018.05.29 svn.r3508 for OlexSys, GUI svn.r5506)
;
_audit_update_record
;
2020-08-15 deposited with the CCDC.	2021-03-17 downloaded from the CCDC.
;
_cell_angle_alpha 90
_cell_angle_beta 90
_cell_angle_gamma 90
_cell_formula_units_Z 8
_cell_length_a 20.0555(10)
_cell_length_b 7.4291(5)
_cell_length_c 23.0509(12)
_cell_measurement_reflns_used 4260
_cell_measurement_temperature 100.00(10)
_cell_measurement_theta_max 28.8250
_cell_measurement_theta_min 2.9270
_cell_volume 3434.5(3)
_computing_cell_refinement 'CrysAlisPro 1.171.38.43f (Rigaku OD, 2015)'
_computing_data_collection 'CrysAlisPro 1.171.38.43f (Rigaku OD, 2015)'
_computing_data_reduction 'CrysAlisPro 1.171.38.43f (Rigaku OD, 2015)'
_computing_molecular_graphics 'Olex2 (Dolomanov et al., 2009)'
_computing_publication_material 'Olex2 (Dolomanov et al., 2009)'
_computing_structure_refinement 'ShelXL (Sheldrick, 2015)'
_computing_structure_solution 'ShelXT (Sheldrick, 2015)'
_diffrn_ambient_environment N~2~
_diffrn_ambient_temperature 100.00(10)
_diffrn_detector 'CCD plate'
_diffrn_detector_area_resol_mean 5.2684
_diffrn_detector_type AtlasS2
_diffrn_measured_fraction_theta_full 0.999
_diffrn_measured_fraction_theta_max 0.999
_diffrn_measurement_details
;
List of Runs (angles in degrees, time in seconds):

  # Type    Start    End  Width  t~exp~   \w     \q     \k     \f   Frames
#--------------------------------------------------------------------------
  1  \w    -18.00  16.00   1.00    5.00    --   11.74 -99.00-150.00   34
  2  \w    -12.00  24.00   1.00    5.00    --   11.74  37.00-180.00   36
  3  \w    -53.00  14.00   1.00    5.00    --   11.74 -77.00   0.00   67
;
_diffrn_measurement_device 'four-circle diffractometer'
_diffrn_measurement_device_type 'SuperNova, Dual, Cu at zero, AtlasS2'
_diffrn_measurement_method '\w scans'
_diffrn_orient_matrix_type 'CrysAlisPro convention (1999,Acta A55,543-557)'
_diffrn_orient_matrix_UB_11 -0.0083538000
_diffrn_orient_matrix_UB_12 0.0551143000
_diffrn_orient_matrix_UB_13 0.0240319000
_diffrn_orient_matrix_UB_21 0.0304437000
_diffrn_orient_matrix_UB_22 -0.0238719000
_diffrn_orient_matrix_UB_23 0.0136585000
_diffrn_orient_matrix_UB_31 0.0159865000
_diffrn_orient_matrix_UB_32 0.0742167000
_diffrn_orient_matrix_UB_33 -0.0134507000
_diffrn_radiation_monochromator mirror
_diffrn_radiation_probe x-ray
_diffrn_radiation_type MoK\a
_diffrn_radiation_wavelength 0.71073
_diffrn_reflns_av_R_equivalents 0.0322
_diffrn_reflns_av_unetI/netI 0.0502
_diffrn_reflns_Laue_measured_fraction_full 0.999
_diffrn_reflns_Laue_measured_fraction_max 0.999
_diffrn_reflns_limit_h_max 22
_diffrn_reflns_limit_h_min -23
_diffrn_reflns_limit_k_max 8
_diffrn_reflns_limit_k_min -7
_diffrn_reflns_limit_l_max 26
_diffrn_reflns_limit_l_min -27
_diffrn_reflns_number 9747
_diffrn_reflns_point_group_measured_fraction_full 0.848
_diffrn_reflns_point_group_measured_fraction_max 0.848
_diffrn_reflns_theta_full 24.994
_diffrn_reflns_theta_max 24.994
_diffrn_reflns_theta_min 2.215
_diffrn_source 'micro-focus sealed X-ray tube'
_diffrn_source_type 'SuperNova (Mo) X-ray Source'
_exptl_absorpt_coefficient_mu 1.885
_exptl_absorpt_correction_T_max 1.00000
_exptl_absorpt_correction_T_min 0.61121
_exptl_absorpt_correction_type multi-scan
_exptl_absorpt_process_details
;
CrysAlisPro 1.171.38.43f (Rigaku Oxford Diffraction, 2015)
Empirical absorption correction using spherical harmonics,
 implemented in SCALE3 ABSPACK scaling algorithm.
;
_exptl_crystal_colour colourless
_exptl_crystal_colour_primary colourless
_exptl_crystal_density_diffrn 1.726
_exptl_crystal_description block
_exptl_crystal_F_000 1760
_exptl_crystal_size_max 0.12
_exptl_crystal_size_mid 0.1
_exptl_crystal_size_min 0.09
_refine_diff_density_max 0.768
_refine_diff_density_min -0.712
_refine_diff_density_rms 0.092
_refine_ls_abs_structure_details
;
 Flack x determined using 1561 quotients [(I+)-(I-)]/[(I+)+(I-)]
 (Parsons, Flack and Wagner, Acta Cryst. B69 (2013) 249-259).
;
_refine_ls_abs_structure_Flack 0.26(3)
_refine_ls_extinction_method none
_refine_ls_goodness_of_fit_ref 1.026
_refine_ls_hydrogen_treatment constr
_refine_ls_matrix_type full
_refine_ls_number_parameters 453
_refine_ls_number_reflns 5136
_refine_ls_number_restraints 19
_refine_ls_restrained_S_all 1.025
_refine_ls_R_factor_all 0.0404
_refine_ls_R_factor_gt 0.0330
_refine_ls_shift/su_max 0.001
_refine_ls_shift/su_mean 0.000
_refine_ls_structure_factor_coef Fsqd
_refine_ls_weighting_details 'w=1/[\s^2^(Fo^2^)+(0.0241P)^2^+2.1151P] where P=(Fo^2^+2Fc^2^)/3'
_refine_ls_weighting_scheme calc
_refine_ls_wR_factor_gt 0.0638
_refine_ls_wR_factor_ref 0.0678
_reflns_Friedel_coverage 0.651
_reflns_Friedel_fraction_full 0.688
_reflns_Friedel_fraction_max 0.688
_reflns_number_gt 4555
_reflns_number_total 5136
_reflns_threshold_expression 'I > 2\s(I)'
_cod_data_source_file d1ob00421b2.cif
_cod_data_source_block yst-i
_cod_depositor_comments 'Adding full bibliography for 7157974--7157975.cif.'
_cod_database_code 7157975
_shelx_shelxl_version_number 2018/3
_shelx_space_group_comment
;
The symmetry employed for this shelxl refinement is uniquely defined
by the following loop, which should always be used as a source of
symmetry information in preference to the above space-group names.
They are only intended as comments.
;
_shelx_estimated_absorpt_t_max 0.849
_shelx_estimated_absorpt_t_min 0.805
_reflns_odcompleteness_completeness 99.88
_reflns_odcompleteness_iscentric 1
_reflns_odcompleteness_theta 26.32
_olex2_refinement_description
;
1. Fixed Uiso
 At 1.2 times of:
  All C(H) groups
 At 1.5 times of:
  All C(H,H,H) groups
2. Uiso/Uaniso restraints and constraints
Uanis(C18B) \\sim Ueq: with sigma of 0.002 and sigma for terminal atoms of 0.004
Uanis(C14B) \\sim Ueq, Uanis(C17B) \\sim Ueq: with sigma of 0.002 and sigma for
terminal atoms of 0.004
3.a Ternary CH refined with riding coordinates:
 C9(H9), C10(H10), C9B(H9B), C11B(H11B)
3.b Aromatic/amide H refined with riding coordinates:
 C17(H17), C16(H16), C18(H18), C16B(H16B), C3(H3), C15(H15), C17B(H17B),
 C6B(H6B), C18B(H18B), C19B(H19B), C15B(H15B), C6(H6), C5B(H5B), C2B(H2B),
 C19(H19), C4(H4), C3B(H3B), C2(H2), C5(H5), C4B(H4B)
3.c Idealised Me refined as rotating group:
 C13(H13D,H13E,H13F), C13B(H13A,H13B,H13C)
;
_olex2_date_sample_data_collection 2019-05-03
_olex2_submission_special_instructions 'No special instructions were received'
_oxdiff_exptl_absorpt_empirical_details
;
Empirical correction (ABSPACK) includes:
- Absorption correction using spherical harmonics
- Frame scaling
;
_oxdiff_exptl_absorpt_empirical_full_max 1.632
_oxdiff_exptl_absorpt_empirical_full_min 0.650

loop_
_space_group_symop_operation_xyz
'x, y, z'
'-x, -y, z+1/2'
'x+1/2, -y, z'
'-x+1/2, y, z+1/2'

loop_
_atom_site_label
_atom_site_type_symbol
_atom_site_fract_x
_atom_site_fract_y
_atom_site_fract_z
_atom_site_U_iso_or_equiv
_atom_site_adp_type
_atom_site_occupancy
_atom_site_site_symmetry_order
_atom_site_calc_flag
_atom_site_refinement_flags_posn
_atom_site_refinement_flags_adp
_atom_site_refinement_flags_occupancy
_atom_site_disorder_assembly
_atom_site_disorder_group
I1B I 0.42869(2) -0.10869(7) 0.29433(2) 0.02085(15) Uani 1 1 d . . . . .
I1 I 0.68281(2) 0.60668(8) 0.70857(2) 0.02152(15) Uani 1 1 d . . . . .
O1B O 0.3966(4) 0.5396(10) 0.4371(4) 0.0235(19) Uani 1 1 d . . . . .
O2B O 0.6211(4) 0.4877(8) 0.4657(5) 0.015(2) Uani 1 1 d . . . . .
O3B O 0.5689(3) 0.1384(7) 0.4163(2) 0.0129(12) Uani 1 1 d . . . . .
O1 O 0.8246(3) 0.3615(7) 0.5858(2) 0.0114(12) Uani 1 1 d . . . . .
N2 N 0.7637(4) -0.0515(11) 0.5532(3) 0.0109(16) Uani 1 1 d . . . . .
N1B N 0.5270(3) 0.1481(9) 0.3645(3) 0.0111(16) Uani 1 1 d . . . . .
O2 O 0.8751(4) 0.0090(8) 0.5354(5) 0.018(2) Uani 1 1 d . . . . .
O3 O 0.6500(4) -0.0309(9) 0.5649(4) 0.0220(19) Uani 1 1 d . . . . .
C17 C 0.8444(5) -0.0381(13) 0.7588(4) 0.018(2) Uani 1 1 d . . . . .
H17 H 0.858364 -0.118097 0.787328 0.021 Uiso 1 1 calc R . . . .
N2B N 0.5112(4) 0.5523(12) 0.4473(3) 0.0152(17) Uani 1 1 d . . . . .
C16 C 0.7792(6) 0.0142(11) 0.7557(5) 0.018(3) Uani 1 1 d . . . . .
H16 H 0.748903 -0.033877 0.781964 0.021 Uiso 1 1 calc R . . . .
C7 C 0.6650(4) 0.4321(12) 0.6378(4) 0.0104(18) Uani 1 1 d . . . . .
C18 C 0.8892(5) 0.0299(13) 0.7188(6) 0.017(2) Uani 1 1 d . . . . .
H18 H 0.933204 -0.009303 0.719435 0.021 Uiso 1 1 calc R . . . .
N1 N 0.7825(3) 0.3518(10) 0.6371(3) 0.0116(16) Uani 1 1 d . . . . .
C16B C 0.6343(5) 0.4728(12) 0.2830(6) 0.016(3) Uani 1 1 d . . . . .
H16B H 0.678560 0.510078 0.281695 0.020 Uiso 1 1 calc R . . . .
C8B C 0.4606(4) 0.1582(11) 0.3871(3) 0.0096(17) Uani 1 1 d . . . . .
C3 C 0.4930(4) 0.2428(13) 0.6092(3) 0.017(2) Uani 1 1 d . . . . .
H3 H 0.470762 0.133252 0.612161 0.021 Uiso 1 1 calc R . . . .
C10B C 0.4495(5) 0.4646(13) 0.4418(5) 0.010(2) Uani 1 1 d . . . . .
C15 C 0.7565(4) 0.1372(10) 0.7144(4) 0.0135(18) Uani 1 1 d . . . . .
H15 H 0.711804 0.169809 0.712797 0.016 Uiso 1 1 calc R . . . .
C17B C 0.5887(5) 0.5427(14) 0.2436(4) 0.017(2) Uani 1 1 d . U . . .
H17B H 0.602396 0.626142 0.215989 0.020 Uiso 1 1 calc R . . . .
C1B C 0.3389(4) 0.0809(12) 0.3824(4) 0.011(2) Uani 1 1 d . . . . .
C6B C 0.3058(4) 0.2452(13) 0.3820(4) 0.018(2) Uani 1 1 d . . . . .
H6B H 0.328385 0.348603 0.370516 0.021 Uiso 1 1 calc R . . . .
C7B C 0.4095(4) 0.0678(13) 0.3645(4) 0.0109(18) Uani 1 1 d . . . . .
C1 C 0.5940(4) 0.4179(12) 0.6197(4) 0.014(2) Uani 1 1 d . . . . .
C12 C 0.7046(5) 0.0405(15) 0.5594(5) 0.017(2) Uani 1 1 d . . . . .
C18B C 0.5220(5) 0.4870(11) 0.2455(6) 0.013(3) Uani 1 1 d . U . . .
H18B H 0.491417 0.532409 0.218961 0.016 Uiso 1 1 calc R . . . .
C14B C 0.5474(4) 0.2935(10) 0.3269(3) 0.0092(17) Uani 1 1 d . U . . .
C9 C 0.7179(4) 0.2440(11) 0.5567(3) 0.0092(18) Uani 1 1 d . . . . .
H9 H 0.690413 0.303695 0.527285 0.011 Uiso 1 1 calc R . . . .
C19B C 0.5017(4) 0.3646(11) 0.2870(4) 0.0146(19) Uani 1 1 d . . . . .
H19B H 0.457246 0.329015 0.288488 0.017 Uiso 1 1 calc R . . . .
C15B C 0.6142(4) 0.3462(11) 0.3248(4) 0.0143(19) Uani 1 1 d . . . . .
H15B H 0.644965 0.298271 0.350734 0.017 Uiso 1 1 calc R . . . .
C6 C 0.5592(5) 0.5724(15) 0.6008(4) 0.017(2) Uani 1 1 d . . . . .
H6 H 0.580719 0.683054 0.598330 0.020 Uiso 1 1 calc R . . . .
C13 C 0.7685(5) -0.2473(13) 0.5549(5) 0.023(3) Uani 1 1 d . . . . .
H13D H 0.783812 -0.284551 0.592526 0.034 Uiso 1 1 calc GR . . . .
H13E H 0.799360 -0.287477 0.525882 0.034 Uiso 1 1 calc GR . . . .
H13F H 0.725391 -0.298673 0.547572 0.034 Uiso 1 1 calc GR . . . .
C12B C 0.5637(5) 0.4399(14) 0.4583(4) 0.0132(18) Uani 1 1 d . . . . .
C5B C 0.2398(4) 0.2565(13) 0.3983(3) 0.020(2) Uani 1 1 d . . . . .
H5B H 0.218551 0.367714 0.398659 0.024 Uiso 1 1 calc R . . . .
C10 C 0.7931(4) 0.2524(12) 0.5418(4) 0.011(2) Uani 1 1 d . . . . .
H10 H 0.799836 0.305529 0.503313 0.013 Uiso 1 1 calc R . . . .
C2B C 0.3038(5) -0.0731(15) 0.3976(4) 0.018(2) Uani 1 1 d . . . . .
H2B H 0.324896 -0.184538 0.396857 0.022 Uiso 1 1 calc R . . . .
C8 C 0.7160(4) 0.3419(11) 0.6141(3) 0.0106(18) Uani 1 1 d . . . . .
C13B C 0.5169(5) 0.7495(13) 0.4466(4) 0.021(2) Uani 1 1 d . . . . .
H13A H 0.527824 0.788991 0.408083 0.031 Uiso 1 1 calc GR . . . .
H13B H 0.551415 0.786388 0.472916 0.031 Uiso 1 1 calc GR . . . .
H13C H 0.475298 0.801931 0.458276 0.031 Uiso 1 1 calc GR . . . .
C19 C 0.8695(4) 0.1547(12) 0.6781(4) 0.0145(19) Uani 1 1 d . . . . .
H19 H 0.900335 0.202483 0.652220 0.017 Uiso 1 1 calc R . . . .
C4 C 0.4591(4) 0.3946(13) 0.5908(4) 0.015(2) Uani 1 1 d . . . . .
H4 H 0.414050 0.387086 0.581636 0.018 Uiso 1 1 calc R . . . .
C9B C 0.4628(4) 0.2597(11) 0.4448(4) 0.0111(19) Uani 1 1 d . . . . .
H9B H 0.434755 0.201596 0.474115 0.013 Uiso 1 1 calc R . . . .
C11B C 0.5373(4) 0.2456(13) 0.4604(4) 0.010(2) Uani 1 1 d . . . . .
H11B H 0.543480 0.192567 0.498976 0.012 Uiso 1 1 calc R . . . .
C11 C 0.8183(5) 0.0597(14) 0.5430(4) 0.0131(18) Uani 1 1 d . . . . .
C3B C 0.2370(4) -0.0614(17) 0.4140(4) 0.020(2) Uani 1 1 d . . . . .
H3B H 0.214005 -0.164699 0.424943 0.024 Uiso 1 1 calc R . . . .
C2 C 0.5610(4) 0.2544(13) 0.6235(4) 0.014(2) Uani 1 1 d . . . . .
H2 H 0.583843 0.152172 0.635564 0.017 Uiso 1 1 calc R . . . .
C5 C 0.4918(5) 0.5565(16) 0.5860(4) 0.020(2) Uani 1 1 d . . . . .
H5 H 0.468800 0.657045 0.572675 0.024 Uiso 1 1 calc R . . . .
C4B C 0.2050(4) 0.1032(15) 0.4141(4) 0.026(2) Uani 1 1 d . . . . .
H4B H 0.160377 0.111058 0.424745 0.031 Uiso 1 1 calc R . . . .
C14 C 0.8022(4) 0.2093(11) 0.6762(3) 0.0108(18) Uani 1 1 d . . . . .

loop_
_atom_site_aniso_label
_atom_site_aniso_U_11
_atom_site_aniso_U_22
_atom_site_aniso_U_33
_atom_site_aniso_U_23
_atom_site_aniso_U_13
_atom_site_aniso_U_12
I1B 0.0154(3) 0.0254(3) 0.0218(3) -0.0111(4) 0.0038(2) -0.0041(2)
I1 0.0144(3) 0.0270(3) 0.0232(3) -0.0143(4) -0.0034(2) 0.0043(2)
O1B 0.023(4) 0.015(3) 0.033(5) -0.008(4) -0.004(4) 0.004(4)
O2B 0.015(4) 0.013(5) 0.017(5) -0.004(3) -0.006(4) -0.004(3)
O3B 0.010(3) 0.015(3) 0.014(3) 0.001(2) -0.005(3) 0.003(3)
O1 0.008(3) 0.013(3) 0.014(3) -0.001(2) 0.002(2) -0.001(2)
N2 0.013(4) 0.008(3) 0.012(4) -0.006(4) 0.003(3) 0.002(3)
N1B 0.006(3) 0.017(4) 0.010(3) -0.002(3) -0.003(3) 0.002(3)
O2 0.010(4) 0.026(6) 0.018(5) -0.001(3) -0.004(3) 0.008(3)
O3 0.014(4) 0.015(3) 0.037(5) -0.008(4) 0.009(4) 0.000(3)
C17 0.028(5) 0.014(4) 0.012(4) -0.002(4) -0.005(4) 0.002(4)
N2B 0.013(4) 0.018(5) 0.015(4) 0.004(4) 0.000(3) -0.001(4)
C16 0.027(5) 0.013(5) 0.013(5) -0.006(4) 0.004(4) -0.012(4)
C7 0.015(4) 0.005(5) 0.011(5) -0.002(4) -0.007(4) 0.001(4)
C18 0.024(5) 0.018(5) 0.009(6) 0.000(5) 0.000(5) 0.008(4)
N1 0.005(3) 0.018(4) 0.012(3) -0.001(3) 0.002(3) 0.001(3)
C16B 0.010(4) 0.015(5) 0.024(7) -0.004(5) 0.007(5) -0.001(4)
C8B 0.012(4) 0.009(4) 0.008(4) 0.004(4) 0.004(3) 0.007(3)
C3 0.013(4) 0.023(5) 0.016(4) -0.003(4) 0.008(4) -0.004(4)
C10B 0.015(5) 0.008(4) 0.008(5) 0.000(4) 0.000(4) -0.004(4)
C15 0.007(3) 0.019(5) 0.015(4) -0.001(4) -0.002(4) -0.006(3)
C17B 0.021(3) 0.014(3) 0.016(3) 0.000(2) 0.000(2) 0.000(2)
C1B 0.009(4) 0.017(6) 0.006(4) -0.006(4) 0.000(4) 0.006(4)
C6B 0.014(4) 0.015(5) 0.024(5) -0.005(5) -0.007(4) -0.002(4)
C7B 0.009(4) 0.015(5) 0.009(5) -0.004(4) 0.002(4) -0.003(4)
C1 0.013(4) 0.020(6) 0.010(4) 0.000(4) 0.003(4) 0.006(4)
C12 0.015(6) 0.021(5) 0.014(6) -0.003(5) 0.002(5) -0.007(5)
C18B 0.016(3) 0.012(3) 0.012(4) -0.001(2) -0.001(2) 0.001(2)
C14B 0.010(3) 0.007(3) 0.010(3) -0.001(2) 0.001(2) -0.001(2)
C9 0.016(4) 0.006(4) 0.006(4) 0.002(3) 0.003(4) 0.004(4)
C19B 0.007(3) 0.025(5) 0.011(4) -0.003(4) 0.003(4) 0.002(3)
C15B 0.012(4) 0.013(5) 0.018(4) 0.004(4) 0.003(4) -0.001(4)
C6 0.018(5) 0.024(6) 0.008(5) 0.000(5) 0.000(4) 0.005(5)
C13 0.035(6) 0.007(5) 0.026(6) -0.006(4) 0.005(5) 0.005(4)
C12B 0.017(5) 0.016(5) 0.006(4) 0.000(5) 0.005(4) -0.004(4)
C5B 0.016(5) 0.024(6) 0.019(5) -0.004(4) 0.001(4) 0.006(4)
C10 0.010(4) 0.012(5) 0.011(5) -0.002(4) 0.000(4) 0.000(4)
C2B 0.017(4) 0.021(6) 0.017(5) 0.002(5) -0.008(4) 0.006(5)
C8 0.005(4) 0.013(4) 0.014(4) 0.001(4) -0.001(4) -0.002(3)
C13B 0.014(5) 0.013(6) 0.035(6) 0.006(5) -0.001(5) 0.001(4)
C19 0.015(4) 0.018(5) 0.011(4) -0.004(4) 0.000(4) 0.002(4)
C4 0.007(4) 0.028(6) 0.012(4) -0.004(4) 0.004(4) 0.000(4)
C9B 0.003(4) 0.012(5) 0.018(5) 0.002(4) 0.002(3) -0.002(3)
C11B 0.011(4) 0.010(5) 0.008(4) 0.000(4) 0.002(4) 0.000(4)
C11 0.019(5) 0.017(5) 0.004(4) -0.002(4) 0.003(4) 0.000(4)
C3B 0.017(5) 0.032(7) 0.011(5) 0.001(6) -0.003(4) -0.006(5)
C2 0.009(4) 0.026(6) 0.008(4) -0.003(4) 0.002(3) 0.001(4)
C5 0.017(5) 0.029(6) 0.013(5) -0.002(5) 0.004(4) 0.004(5)
C4B 0.008(4) 0.051(7) 0.017(5) -0.003(5) 0.005(4) -0.005(5)
C14 0.009(4) 0.007(4) 0.016(4) -0.005(3) -0.003(3) 0.001(3)

loop_
_atom_type_symbol
_atom_type_description
_atom_type_scat_dispersion_real
_atom_type_scat_dispersion_imag
_atom_type_scat_source
C C 0.0033 0.0016 'International Tables Vol C Tables 4.2.6.8 and 6.1.1.4'
H H 0.0000 0.0000 'International Tables Vol C Tables 4.2.6.8 and 6.1.1.4'
I I -0.4742 1.8119 'International Tables Vol C Tables 4.2.6.8 and 6.1.1.4'
N N 0.0061 0.0033 'International Tables Vol C Tables 4.2.6.8 and 6.1.1.4'
O O 0.0106 0.0060 'International Tables Vol C Tables 4.2.6.8 and 6.1.1.4'

loop_
_geom_angle_atom_site_label_1
_geom_angle_atom_site_label_2
_geom_angle_atom_site_label_3
_geom_angle
_geom_angle_site_symmetry_1
_geom_angle_site_symmetry_3
_geom_angle_publ_flag
C11B O3B N1B 107.3(5) . . ?
C10 O1 N1 106.9(5) . . ?
C12 N2 C13 123.3(9) . . ?
C12 N2 C11 113.6(9) . . ?
C11 N2 C13 123.1(8) . . ?
C8B N1B O3B 103.9(5) . . ?
C8B N1B C14B 116.2(6) . . ?
C14B N1B O3B 111.4(6) . . ?
C16 C17 H17 120.6 . . ?
C16 C17 C18 118.9(10) . . ?
C18 C17 H17 120.6 . . ?
C10B N2B C13B 122.0(8) . . ?
C12B N2B C10B 114.3(9) . . ?
C12B N2B C13B 123.4(8) . . ?
C17 C16 H16 118.8 . . ?
C17 C16 C15 122.3(10) . . ?
C15 C16 H16 118.8 . . ?
C1 C7 I1 114.9(6) . . ?
C8 C7 I1 119.4(6) . . ?
C8 C7 C1 125.6(8) . . ?
C17 C18 H18 119.5 . . ?
C19 C18 C17 120.9(9) . . ?
C19 C18 H18 119.5 . . ?
C8 N1 O1 104.0(5) . . ?
C8 N1 C14 116.5(6) . . ?
C14 N1 O1 112.6(6) . . ?
C17B C16B H16B 119.7 . . ?
C17B C16B C15B 120.6(8) . . ?
C15B C16B H16B 119.7 . . ?
N1B C8B C9B 108.4(6) . . ?
C7B C8B N1B 123.2(7) . . ?
C7B C8B C9B 127.7(7) . . ?
C4 C3 H3 120.1 . . ?
C4 C3 C2 119.9(8) . . ?
C2 C3 H3 120.1 . . ?
O1B C10B N2B 124.8(9) . . ?
O1B C10B C9B 127.7(9) . . ?
N2B C10B C9B 107.5(8) . . ?
C16 C15 H15 120.9 . . ?
C14 C15 C16 118.3(8) . . ?
C14 C15 H15 120.9 . . ?
C16B C17B H17B 120.1 . . ?
C16B C17B C18B 119.8(10) . . ?
C18B C17B H17B 120.1 . . ?
C6B C1B C7B 120.9(8) . . ?
C2B C1B C6B 118.9(9) . . ?
C2B C1B C7B 120.2(9) . . ?
C1B C6B H6B 119.7 . . ?
C5B C6B C1B 120.7(9) . . ?
C5B C6B H6B 119.7 . . ?
C8B C7B I1B 118.1(6) . . ?
C8B C7B C1B 126.5(8) . . ?
C1B C7B I1B 115.4(6) . . ?
C6 C1 C7 120.1(9) . . ?
C2 C1 C7 120.1(8) . . ?
C2 C1 C6 119.7(9) . . ?
N2 C12 C9 109.6(8) . . ?
O3 C12 N2 124.5(10) . . ?
O3 C12 C9 125.8(10) . . ?
C17B C18B H18B 120.1 . . ?
C19B C18B C17B 119.9(10) . . ?
C19B C18B H18B 120.1 . . ?
C19B C14B N1B 119.4(7) . . ?
C15B C14B N1B 120.1(7) . . ?
C15B C14B C19B 119.9(7) . . ?
C12 C9 H9 112.0 . . ?
C12 C9 C10 102.5(7) . . ?
C10 C9 H9 112.0 . . ?
C8 C9 C12 115.8(7) . . ?
C8 C9 H9 112.0 . . ?
C8 C9 C10 101.5(7) . . ?
C18B C19B C14B 120.6(8) . . ?
C18B C19B H19B 119.7 . . ?
C14B C19B H19B 119.7 . . ?
C16B C15B H15B 120.4 . . ?
C14B C15B C16B 119.1(8) . . ?
C14B C15B H15B 120.4 . . ?
C1 C6 H6 120.5 . . ?
C5 C6 C1 119.0(10) . . ?
C5 C6 H6 120.5 . . ?
N2 C13 H13D 109.5 . . ?
N2 C13 H13E 109.5 . . ?
N2 C13 H13F 109.5 . . ?
H13D C13 H13E 109.5 . . ?
H13D C13 H13F 109.5 . . ?
H13E C13 H13F 109.5 . . ?
O2B C12B N2B 125.2(10) . . ?
O2B C12B C11B 126.6(9) . . ?
N2B C12B C11B 108.3(8) . . ?
C6B C5B H5B 119.8 . . ?
C6B C5B C4B 120.4(9) . . ?
C4B C5B H5B 119.8 . . ?
O1 C10 C9 107.0(6) . . ?
O1 C10 H10 110.5 . . ?
O1 C10 C11 111.8(7) . . ?
C9 C10 H10 110.5 . . ?
C11 C10 C9 106.4(7) . . ?
C11 C10 H10 110.5 . . ?
C1B C2B H2B 119.8 . . ?
C1B C2B C3B 120.3(10) . . ?
C3B C2B H2B 119.8 . . ?
C7 C8 N1 122.2(7) . . ?
C7 C8 C9 128.0(7) . . ?
N1 C8 C9 109.0(6) . . ?
N2B C13B H13A 109.5 . . ?
N2B C13B H13B 109.5 . . ?
N2B C13B H13C 109.5 . . ?
H13A C13B H13B 109.5 . . ?
H13A C13B H13C 109.5 . . ?
H13B C13B H13C 109.5 . . ?
C18 C19 H19 120.3 . . ?
C18 C19 C14 119.3(8) . . ?
C14 C19 H19 120.3 . . ?
C3 C4 H4 119.9 . . ?
C5 C4 C3 120.3(8) . . ?
C5 C4 H4 119.9 . . ?
C8B C9B C10B 116.2(7) . . ?
C8B C9B H9B 111.4 . . ?
C8B C9B C11B 101.4(6) . . ?
C10B C9B H9B 111.4 . . ?
C11B C9B C10B 104.2(7) . . ?
C11B C9B H9B 111.4 . . ?
O3B C11B C12B 110.2(7) . . ?
O3B C11B C9B 107.4(7) . . ?
O3B C11B H11B 111.3 . . ?
C12B C11B H11B 111.3 . . ?
C9B C11B C12B 105.2(7) . . ?
C9B C11B H11B 111.3 . . ?
N2 C11 C10 107.6(8) . . ?
O2 C11 N2 125.4(10) . . ?
O2 C11 C10 127.1(9) . . ?
C2B C3B H3B 119.9 . . ?
C4B C3B C2B 120.1(11) . . ?
C4B C3B H3B 119.9 . . ?
C3 C2 H2 119.9 . . ?
C1 C2 C3 120.2(9) . . ?
C1 C2 H2 119.9 . . ?
C6 C5 H5 119.5 . . ?
C4 C5 C6 121.0(10) . . ?
C4 C5 H5 119.5 . . ?
C5B C4B H4B 120.2 . . ?
C3B C4B C5B 119.6(9) . . ?
C3B C4B H4B 120.2 . . ?
C15 C14 N1 120.1(7) . . ?
C15 C14 C19 120.2(8) . . ?
C19 C14 N1 119.5(7) . . ?

loop_
_geom_bond_atom_site_label_1
_geom_bond_atom_site_label_2
_geom_bond_distance
_geom_bond_site_symmetry_2
_geom_bond_publ_flag
I1B C7B 2.118(9) . ?
I1 C7 2.115(9) . ?
O1B C10B 1.203(13) . ?
O2B C12B 1.216(12) . ?
O3B N1B 1.462(8) . ?
O3B C11B 1.438(11) . ?
O1 N1 1.454(8) . ?
O1 C10 1.444(10) . ?
N2 C12 1.375(14) . ?
N2 C13 1.458(12) . ?
N2 C11 1.391(13) . ?
N1B C8B 1.432(10) . ?
N1B C14B 1.444(10) . ?
O2 C11 1.213(12) . ?
O3 C12 1.223(13) . ?
C17 H17 0.9300 . ?
C17 C16 1.365(15) . ?
C17 C18 1.383(15) . ?
N2B C10B 1.405(13) . ?
N2B C12B 1.368(13) . ?
N2B C13B 1.469(13) . ?
C16 H16 0.9300 . ?
C16 C15 1.395(14) . ?
C7 C1 1.486(12) . ?
C7 C8 1.340(12) . ?
C18 H18 0.9300 . ?
C18 C19 1.376(14) . ?
N1 C8 1.437(9) . ?
N1 C14 1.444(10) . ?
C16B H16B 0.9300 . ?
C16B C17B 1.390(16) . ?
C16B C15B 1.405(15) . ?
C8B C7B 1.331(12) . ?
C8B C9B 1.530(11) . ?
C3 H3 0.9300 . ?
C3 C4 1.383(13) . ?
C3 C2 1.406(11) . ?
C10B C9B 1.547(13) . ?
C15 H15 0.9300 . ?
C15 C14 1.380(11) . ?
C17B H17B 0.9300 . ?
C17B C18B 1.401(13) . ?
C1B C6B 1.390(12) . ?
C1B C7B 1.477(11) . ?
C1B C2B 1.389(14) . ?
C6B H6B 0.9300 . ?
C6B C5B 1.378(12) . ?
C1 C6 1.412(14) . ?
C1 C2 1.387(13) . ?
C12 C9 1.537(14) . ?
C18B H18B 0.9300 . ?
C18B C19B 1.381(14) . ?
C14B C19B 1.401(11) . ?
C14B C15B 1.398(11) . ?
C9 H9 0.9800 . ?
C9 C10 1.550(10) . ?
C9 C8 1.510(11) . ?
C19B H19B 0.9300 . ?
C15B H15B 0.9300 . ?
C6 H6 0.9300 . ?
C6 C5 1.399(13) . ?
C13 H13D 0.9600 . ?
C13 H13E 0.9600 . ?
C13 H13F 0.9600 . ?
C12B C11B 1.539(13) . ?
C5B H5B 0.9300 . ?
C5B C4B 1.385(13) . ?
C10 H10 0.9800 . ?
C10 C11 1.518(14) . ?
C2B H2B 0.9300 . ?
C2B C3B 1.394(13) . ?
C13B H13A 0.9600 . ?
C13B H13B 0.9600 . ?
C13B H13C 0.9600 . ?
C19 H19 0.9300 . ?
C19 C14 1.411(11) . ?
C4 H4 0.9300 . ?
C4 C5 1.375(14) . ?
C9B H9B 0.9800 . ?
C9B C11B 1.540(11) . ?
C11B H11B 0.9800 . ?
C3B H3B 0.9300 . ?
C3B C4B 1.382(15) . ?
C2 H2 0.9300 . ?
C5 H5 0.9300 . ?
C4B H4B 0.9300 . ?
